data_4304367
loop_
_publ_author_name
'Gloria Agust\'i'
'M. Carmen Mu\~noz'
'Ana B. Gaspar'
'Jos\'e A. Real'

_publ_section_title
;
Spin-Crossover Behavior in Cyanide-bridged Iron(II)-Gold(I) Bimetallic 2D
Hofmann-like Metal-Organic Frameworks
;
_journal_name_full 'Inorganic Chemistry'
_journal_page_first 2552
_journal_page_last 2561
_journal_paper_doi 10.1021/ic701865k
_journal_volume 47
_journal_year 2008
_chemical_formula_sum 'C33 H20 Au4 Fe2 I5 N13'
_chemical_formula_weight 2132.69
_chemical_name_systematic
;
 ?
;
_space_group_IT_number 14
_symmetry_cell_setting monoclinic
_symmetry_space_group_name_Hall '-P 2ybc'
_symmetry_space_group_name_H-M 'P 1 21/c 1'
_atom_sites_solution_hydrogens geom
_atom_sites_solution_primary direct
_atom_sites_solution_secondary difmap
_audit_creation_method SHELXL-97
_cell_angle_alpha 90.00
_cell_angle_beta 106.8220(10)
_cell_angle_gamma 90.00
_cell_formula_units_Z 4
_cell_length_a 23.5190(5)
_cell_length_b 14.3220(3)
_cell_length_c 15.3060(3)
_cell_measurement_temperature 293(2)
_cell_volume 4935.04(18)
_computing_cell_refinement 'HKL DENZO'
_computing_data_collection COLLECT
_computing_data_reduction 'HKL DENZO and SCALEPACK'
_computing_structure_refinement 'SHELXL-97 (Sheldrick, 1997)'
_computing_structure_solution SHELXS-97
_diffrn_ambient_temperature 293(2)
_diffrn_measured_fraction_theta_full 0.997
_diffrn_measured_fraction_theta_max 0.997
_diffrn_radiation_monochromator graphite
_diffrn_radiation_source 'fine-focus sealed tube'
_diffrn_radiation_type MoK\a
_diffrn_radiation_wavelength 0.71073
_diffrn_reflns_av_R_equivalents 0.0508
_diffrn_reflns_av_sigmaI/netI 0.0873
_diffrn_reflns_limit_h_max 30
_diffrn_reflns_limit_h_min -30
_diffrn_reflns_limit_k_max 18
_diffrn_reflns_limit_k_min -15
_diffrn_reflns_limit_l_max 19
_diffrn_reflns_limit_l_min -19
_diffrn_reflns_number 18889
_diffrn_reflns_theta_full 27.45
_diffrn_reflns_theta_max 27.45
_diffrn_reflns_theta_min 1.69
_exptl_absorpt_coefficient_mu 15.585
_exptl_crystal_colour yellow
_exptl_crystal_density_diffrn 2.870
_exptl_crystal_density_method 'not measured'
_exptl_crystal_description cubic
_exptl_crystal_F_000 3768
_exptl_crystal_size_max 0.05
_exptl_crystal_size_mid 0.05
_exptl_crystal_size_min 0.05
_refine_diff_density_max 1.887
_refine_diff_density_min -1.875
_refine_diff_density_rms 0.221
_refine_ls_extinction_method none
_refine_ls_goodness_of_fit_ref 1.000
_refine_ls_hydrogen_treatment mixed
_refine_ls_matrix_type full
_refine_ls_number_parameters 503
_refine_ls_number_reflns 11237
_refine_ls_number_restraints 0
_refine_ls_restrained_S_all 1.000
_refine_ls_R_factor_all 0.1133
_refine_ls_R_factor_gt 0.0527
_refine_ls_shift/su_max 0.007
_refine_ls_shift/su_mean 0.000
_refine_ls_structure_factor_coef Fsqd
_refine_ls_weighting_details 'calc w=1/[\s^2^(Fo^2^)+(0.0404P)^2^+32.7577P] where P=(Fo^2^+2Fc^2^)/3'
_refine_ls_weighting_scheme calc
_refine_ls_wR_factor_gt 0.1065
_refine_ls_wR_factor_ref 0.1267
_reflns_number_gt 6612
_reflns_number_total 11237
_reflns_threshold_expression >2sigma(I)
_cod_data_source_file ic701865k-file005.cif
_cod_data_source_block compound_5_(293_K)
_cod_database_code 4304367

loop_
_symmetry_equiv_pos_as_xyz
'x, y, z'
'-x, y+1/2, -z+1/2'
'-x, -y, -z'
'x, -y-1/2, z-1/2'

loop_
_atom_site_label
_atom_site_type_symbol
_atom_site_fract_x
_atom_site_fract_y
_atom_site_fract_z
_atom_site_U_iso_or_equiv
_atom_site_adp_type
_atom_site_occupancy
_atom_site_symmetry_multiplicity
_atom_site_calc_flag
_atom_site_refinement_flags
_atom_site_disorder_assembly
_atom_site_disorder_group
Fe1A Fe 0.06512(7) 0.50029(9) 0.75990(10) 0.0259(3) Uani 1 1 d . . .
Au2A Au 0.05369(2) 0.75894(3) 0.51197(3) 0.04012(14) Uani 1 1 d . . .
Au1A Au 0.07784(2) 0.23779(3) 1.00518(3) 0.03867(13) Uani 1 1 d . . .
I1A I 0.28471(4) 0.74736(7) 0.87619(7) 0.0623(3) Uani 1 1 d . . .
I2A I -0.19044(4) 0.64860(7) 0.60110(7) 0.0638(3) Uani 1 1 d . . .
N1A N 0.1633(4) 0.5161(6) 0.8166(6) 0.036(2) Uani 1 1 d . . .
N2A N -0.0329(4) 0.4791(6) 0.7012(6) 0.037(2) Uani 1 1 d . . .
N6A N 0.0807(4) 0.4044(6) 0.6614(7) 0.041(2) Uani 1 1 d . . .
N3A N 0.0681(4) 0.3874(6) 0.8531(7) 0.041(2) Uani 1 1 d . . .
N4A N 0.0500(4) 0.6002(6) 0.8557(7) 0.043(3) Uani 1 1 d . . .
N5A N 0.0632(4) 0.6126(6) 0.6666(6) 0.039(2) Uani 1 1 d . . .
C1A C 0.1978(6) 0.4405(8) 0.8326(8) 0.044(3) Uani 1 1 d . . .
H1A H 0.1805 0.3815 0.8247 0.090(12) Uiso 1 1 calc R . .
C2A C 0.2596(6) 0.4485(10) 0.8609(9) 0.061(4) Uani 1 1 d . . .
H2A H 0.2830 0.3950 0.8707 0.090(12) Uiso 1 1 calc R . .
C3A C 0.2863(6) 0.5356(10) 0.8745(9) 0.055(4) Uani 1 1 d . . .
H3A H 0.3274 0.5416 0.8929 0.090(12) Uiso 1 1 calc R . .
C4A C 0.2500(5) 0.6129(8) 0.8599(8) 0.043(3) Uani 1 1 d . . .
C5A C 0.1882(5) 0.5989(8) 0.8290(8) 0.037(3) Uani 1 1 d . . .
H5A H 0.1637 0.6511 0.8168 0.090(12) Uiso 1 1 calc R . .
C6A C -0.0562(6) 0.3926(8) 0.6900(10) 0.058(4) Uani 1 1 d . . .
H6A H -0.0304 0.3422 0.7064 0.090(12) Uiso 1 1 calc R . .
C7A C -0.1149(7) 0.3748(10) 0.6562(11) 0.076(5) Uani 1 1 d . . .
H7A H -0.1282 0.3134 0.6499 0.090(12) Uiso 1 1 calc R . .
C8A C -0.1545(6) 0.4460(10) 0.6314(11) 0.068(4) Uani 1 1 d . . .
H8A H -0.1951 0.4345 0.6100 0.090(12) Uiso 1 1 calc R . .
C9A C -0.1328(6) 0.5350(8) 0.6388(9) 0.049(3) Uani 1 1 d . . .
C10A C -0.0714(6) 0.5494(9) 0.6724(8) 0.046(3) Uani 1 1 d . . .
H10A H -0.0568 0.6100 0.6749 0.090(12) Uiso 1 1 calc R . .
C11A C 0.0728(5) 0.3318(7) 0.9079(8) 0.041(3) Uani 1 1 d . . .
C12A C 0.0508(5) 0.6494(8) 0.9155(8) 0.042(3) Uani 1 1 d . . .
C13A C 0.0601(5) 0.6668(8) 0.6116(8) 0.038(3) Uani 1 1 d . . .
C14A C 0.0817(5) 0.3548(8) 0.6033(8) 0.039(3) Uani 1 1 d . . .
Fe1B Fe 0.42913(7) 0.50047(9) 0.71397(10) 0.0264(4) Uani 1 1 d . . .
Au1B Au 0.41214(2) 0.24185(3) 0.46459(3) 0.04469(14) Uani 1 1 d . . .
Au2B Au 0.44864(2) 0.74281(3) 0.46532(3) 0.04139(14) Uani 1 1 d . . .
I1B I 0.66895(5) 0.50786(8) 0.63752(8) 0.0814(4) Uani 1 1 d . . .
I2B I 0.21253(4) 0.76003(6) 0.59171(7) 0.0505(2) Uani 1 1 d . . .
N1B N 0.5258(4) 0.4626(6) 0.7553(7) 0.041(2) Uani 1 1 d . . .
N2B N 0.3314(4) 0.5243(7) 0.6654(6) 0.037(2) Uani 1 1 d . . .
N3B N 0.4124(4) 0.4030(6) 0.8130(7) 0.043(3) Uani 1 1 d . . .
N4B N 0.4416(5) 0.6094(7) 0.8138(7) 0.047(3) Uani 1 1 d . . .
N5B N 0.4410(4) 0.5987(6) 0.6159(6) 0.040(2) Uani 1 1 d . . .
N6B N 0.4170(5) 0.3892(6) 0.6158(7) 0.044(3) Uani 1 1 d . . .
C1B C 0.5512(7) 0.4111(11) 0.8243(11) 0.075(5) Uani 1 1 d . . .
H1B H 0.5291 0.3957 0.8637 0.090(12) Uiso 1 1 calc R . .
C2B C 0.6074(7) 0.3772(12) 0.8447(11) 0.084(6) Uani 1 1 d . . .
H2B H 0.6222 0.3367 0.8934 0.090(12) Uiso 1 1 calc R . .
C3B C 0.6421(7) 0.4055(11) 0.7899(12) 0.079(5) Uani 1 1 d . . .
H3B H 0.6815 0.3864 0.8025 0.090(12) Uiso 1 1 calc R . .
C4B C 0.6181(6) 0.4599(9) 0.7197(9) 0.047(3) Uani 1 1 d . . .
C5B C 0.5593(6) 0.4864(8) 0.7022(9) 0.047(3) Uani 1 1 d . . .
H5B H 0.5424 0.5226 0.6508 0.090(12) Uiso 1 1 calc R . .
C6B C 0.2937(6) 0.4515(8) 0.6558(8) 0.046(3) Uani 1 1 d . . .
H6B H 0.3094 0.3916 0.6668 0.090(12) Uiso 1 1 calc R . .
C7B C 0.2333(6) 0.4622(9) 0.6306(9) 0.050(3) Uani 1 1 d . . .
H7B H 0.2089 0.4104 0.6266 0.090(12) Uiso 1 1 calc R . .
C8B C 0.2092(6) 0.5483(9) 0.6115(8) 0.049(3) Uani 1 1 d . . .
H8B H 0.1682 0.5568 0.5930 0.090(12) Uiso 1 1 calc R . .
C9B C 0.2473(5) 0.6226(8) 0.6207(7) 0.037(3) Uani 1 1 d . . .
C10B C 0.3079(5) 0.6088(8) 0.6467(7) 0.036(3) Uani 1 1 d . . .
H10B H 0.3329 0.6599 0.6513 0.090(12) Uiso 1 1 calc R . .
C11B C 0.4110(5) 0.3504(8) 0.8668(9) 0.047(3) Uani 1 1 d . . .
C12B C 0.4452(5) 0.6646(8) 0.8694(8) 0.040(3) Uani 1 1 d . . .
C13B C 0.4449(5) 0.6508(8) 0.5628(9) 0.041(3) Uani 1 1 d . . .
C14B C 0.4148(6) 0.3343(8) 0.5608(9) 0.046(3) Uani 1 1 d . . .
I3 I 0.30517(7) 0.32500(9) 0.10289(12) 0.1237(5) Uani 1 1 d . . .
N7 N 0.1752(5) 0.5394(5) 0.0715(6) 0.118(7) Uani 1 1 d G . .
C15 C 0.1324(4) 0.5013(6) 0.1074(6) 0.032(3) Uani 1 1 d G . .
H15 H 0.0988 0.5358 0.1070 0.090(12) Uiso 1 1 calc R . .
C16 C 0.1398(4) 0.4117(6) 0.1438(6) 0.22(2) Uani 1 1 d G . .
H16 H 0.1111 0.3863 0.1678 0.090(12) Uiso 1 1 calc R . .
C17 C 0.1899(5) 0.3602(5) 0.1444(7) 0.105(7) Uani 1 1 d G . .
H17 H 0.1949 0.3002 0.1687 0.090(12) Uiso 1 1 calc R . .
C18 C 0.2327(4) 0.3982(6) 0.1085(7) 0.075(5) Uani 1 1 d G . .
C19 C 0.2254(4) 0.4878(7) 0.0720(7) 0.099(6) Uani 1 1 d G . .
H19 H 0.2540 0.5133 0.0480 0.090(12) Uiso 1 1 calc R . .

loop_
_atom_site_aniso_label
_atom_site_aniso_U_11
_atom_site_aniso_U_22
_atom_site_aniso_U_33
_atom_site_aniso_U_23
_atom_site_aniso_U_13
_atom_site_aniso_U_12
Fe1A 0.0372(9) 0.0211(7) 0.0213(8) -0.0003(6) 0.0117(7) -0.0004(6)
Au2A 0.0359(3) 0.0441(3) 0.0394(3) 0.0208(2) 0.0094(2) -0.0026(2)
Au1A 0.0397(3) 0.0411(3) 0.0374(3) 0.0172(2) 0.0147(2) 0.0025(2)
I1A 0.0455(6) 0.0729(6) 0.0691(7) -0.0105(5) 0.0174(5) -0.0232(5)
I2A 0.0472(6) 0.0656(6) 0.0796(7) 0.0111(5) 0.0200(5) 0.0043(5)
N1A 0.035(6) 0.035(5) 0.038(6) 0.002(4) 0.013(5) 0.007(5)
N2A 0.043(6) 0.029(5) 0.039(6) -0.007(4) 0.012(5) -0.002(5)
N6A 0.041(6) 0.041(6) 0.045(7) -0.019(5) 0.018(5) -0.008(5)
N3A 0.048(7) 0.035(5) 0.040(6) 0.017(5) 0.012(5) 0.002(5)
N4A 0.047(7) 0.044(6) 0.037(6) -0.019(5) 0.009(5) 0.005(5)
N5A 0.042(6) 0.042(6) 0.034(6) 0.014(5) 0.011(5) 0.010(5)
C1A 0.047(9) 0.038(7) 0.049(8) 0.008(6) 0.017(7) -0.001(6)
C2A 0.057(10) 0.053(9) 0.069(10) 0.010(7) 0.014(8) 0.031(8)
C3A 0.043(9) 0.070(10) 0.054(9) 0.011(7) 0.018(7) 0.009(7)
C4A 0.030(7) 0.052(8) 0.049(8) -0.004(6) 0.015(6) -0.009(6)
C5A 0.033(7) 0.041(7) 0.040(7) -0.002(5) 0.012(6) -0.005(5)
C6A 0.050(10) 0.034(7) 0.089(12) -0.011(7) 0.017(8) -0.005(6)
C7A 0.067(12) 0.044(9) 0.114(15) -0.004(9) 0.020(10) -0.026(8)
C8A 0.029(8) 0.064(10) 0.101(13) -0.012(9) 0.003(8) -0.012(7)
C9A 0.041(8) 0.042(7) 0.062(9) -0.008(6) 0.012(7) -0.003(6)
C10A 0.043(8) 0.048(8) 0.047(8) -0.011(6) 0.013(7) -0.012(6)
C11A 0.049(8) 0.025(6) 0.053(8) 0.014(6) 0.023(7) 0.003(5)
C12A 0.031(7) 0.052(8) 0.043(8) -0.006(6) 0.013(6) -0.005(6)
C13A 0.029(7) 0.040(7) 0.041(8) 0.020(6) 0.006(6) 0.001(5)
C14A 0.033(7) 0.054(7) 0.030(7) -0.020(6) 0.008(6) -0.013(6)
Fe1B 0.0355(9) 0.0233(8) 0.0223(9) 0.0005(6) 0.0112(7) 0.0012(7)
Au1B 0.0436(3) 0.0467(3) 0.0461(3) -0.0233(2) 0.0165(2) -0.0030(2)
Au2B 0.0402(3) 0.0441(3) 0.0399(3) 0.0198(2) 0.0116(2) 0.0016(2)
I1B 0.0608(7) 0.1006(8) 0.0959(9) 0.0328(7) 0.0433(7) 0.0228(6)
I2B 0.0323(5) 0.0495(5) 0.0650(6) 0.0002(4) 0.0068(4) 0.0044(4)
N1B 0.032(6) 0.041(6) 0.049(7) 0.020(5) 0.012(5) 0.010(5)
N2B 0.031(6) 0.048(6) 0.032(6) -0.006(5) 0.009(5) -0.004(5)
N3B 0.047(7) 0.044(6) 0.040(6) 0.022(5) 0.016(5) 0.007(5)
N4B 0.052(7) 0.043(6) 0.049(7) -0.005(5) 0.018(6) -0.007(5)
N5B 0.050(7) 0.038(5) 0.034(6) 0.015(5) 0.013(5) -0.005(5)
N6B 0.051(7) 0.039(6) 0.042(7) -0.012(5) 0.016(5) -0.003(5)
C1B 0.047(10) 0.097(12) 0.084(12) 0.043(10) 0.021(9) 0.018(9)
C2B 0.053(11) 0.123(14) 0.073(12) 0.060(10) 0.013(9) 0.024(10)
C3B 0.044(10) 0.093(12) 0.098(14) 0.036(10) 0.016(9) 0.025(9)
C4B 0.036(8) 0.054(8) 0.049(9) 0.010(6) 0.007(6) 0.011(6)
C5B 0.054(9) 0.045(7) 0.043(8) 0.013(6) 0.015(7) 0.006(6)
C6B 0.073(11) 0.025(6) 0.047(8) -0.006(5) 0.026(7) -0.018(6)
C7B 0.037(8) 0.050(8) 0.062(9) 0.001(7) 0.011(7) -0.015(6)
C8B 0.035(8) 0.057(8) 0.050(9) -0.010(7) 0.005(6) -0.015(7)
C9B 0.032(7) 0.049(7) 0.031(7) 0.000(5) 0.010(6) 0.006(6)
C10B 0.036(7) 0.047(7) 0.020(6) -0.006(5) 0.000(5) 0.000(6)
C11B 0.030(7) 0.050(8) 0.054(9) 0.026(7) 0.001(6) 0.009(6)
C12B 0.047(8) 0.029(6) 0.040(8) -0.012(5) 0.006(6) -0.001(5)
C13B 0.028(7) 0.046(7) 0.045(8) 0.003(6) 0.006(6) 0.000(6)
C14B 0.051(9) 0.043(7) 0.041(8) -0.013(6) 0.012(7) -0.005(6)
I3 0.1214(12) 0.0790(9) 0.1657(15) -0.0003(9) 0.0337(11) 0.0306(8)
N7 0.112(14) 0.124(13) 0.078(11) -0.054(10) -0.036(10) 0.078(11)
C15 0.053(9) 0.016(5) 0.020(6) -0.003(4) -0.004(6) -0.006(5)
C16 0.051(13) 0.51(6) 0.090(17) -0.19(3) -0.010(12) 0.05(2)
C17 0.18(2) 0.090(13) 0.054(11) -0.006(9) 0.044(13) -0.070(14)
C18 0.112(15) 0.049(9) 0.057(10) -0.006(7) 0.013(10) 0.002(9)
C19 0.141(19) 0.058(11) 0.095(15) 0.002(9) 0.030(13) 0.003(11)

loop_
_atom_type_symbol
_atom_type_description
_atom_type_scat_dispersion_real
_atom_type_scat_dispersion_imag
_atom_type_scat_source
C C 0.0033 0.0016 'International Tables Vol C Tables 4.2.6.8 and 6.1.1.4'
H H 0.0000 0.0000 'International Tables Vol C Tables 4.2.6.8 and 6.1.1.4'
N N 0.0061 0.0033 'International Tables Vol C Tables 4.2.6.8 and 6.1.1.4'
I I -0.4742 1.8119 'International Tables Vol C Tables 4.2.6.8 and 6.1.1.4'
Au Au -2.0133 8.8022 'International Tables Vol C Tables 4.2.6.8 and 6.1.1.4'
Fe Fe 0.3463 0.8444 'International Tables Vol C Tables 4.2.6.8 and 6.1.1.4'

loop_
_geom_angle_atom_site_label_1
_geom_angle_atom_site_label_2
_geom_angle_atom_site_label_3
_geom_angle
_geom_angle_site_symmetry_1
_geom_angle_site_symmetry_3
_geom_angle_publ_flag
N1A Fe1A N2A 177.9(3) . . ?
N3A Fe1A N1A 89.2(4) . . ?
N4A Fe1A N1A 91.4(4) . . ?
N5A Fe1A N1A 90.2(4) . . ?
N6A Fe1A N1A 88.3(4) . . ?
N3A Fe1A N2A 89.8(4) . . ?
N4A Fe1A N2A 90.5(4) . . ?
N5A Fe1A N2A 90.8(4) . . ?
N6A Fe1A N2A 89.8(3) . . ?
N3A Fe1A N4A 91.6(4) . . ?
N5A Fe1A N3A 179.3(4) . . ?
N3A Fe1A N6A 90.3(4) . . ?
N5A Fe1A N4A 88.8(4) . . ?
N6A Fe1A N4A 178.1(4) . . ?
N5A Fe1A N6A 89.3(4) . . ?
C12A Au2A C13A 177.7(5) 4_575 . ?
C12A Au2A Au1A 100.9(3) 4_575 2_556 ?
C13A Au2A Au1A 81.3(3) . 2_556 ?
C11A Au1A C14A 178.9(5) . 4_566 ?
C11A Au1A Au2A 91.7(3) . 2_546 ?
C14A Au1A Au2A 87.4(3) 4_566 2_546 ?
C5A N1A C1A 119.0(10) . . ?
C5A N1A Fe1A 121.2(7) . . ?
C1A N1A Fe1A 119.7(8) . . ?
C10A N2A C6A 116.1(11) . . ?
C10A N2A Fe1A 123.2(7) . . ?
C6A N2A Fe1A 120.6(8) . . ?
C11A N3A Fe1A 174.5(10) . . ?
C12A N4A Fe1A 168.9(10) . . ?
C13A N5A Fe1A 174.2(10) . . ?
C14A N6A Fe1A 171.5(10) . . ?
N1A C1A C2A 120.9(11) . . ?
N1A C1A H1A 119.5 . . ?
C2A C1A H1A 119.5 . . ?
C3A C2A C1A 120.5(11) . . ?
C3A C2A H2A 119.8 . . ?
C1A C2A H2A 119.8 . . ?
C4A C3A C2A 117.8(12) . . ?
C4A C3A H3A 121.1 . . ?
C2A C3A H3A 121.1 . . ?
C3A C4A C5A 118.1(11) . . ?
C3A C4A I1A 121.4(9) . . ?
C5A C4A I1A 120.3(9) . . ?
N1A C5A C4A 123.6(11) . . ?
N1A C5A H5A 118.2 . . ?
C4A C5A H5A 118.2 . . ?
N2A C6A C7A 123.7(13) . . ?
N2A C6A H6A 118.1 . . ?
C7A C6A H6A 118.1 . . ?
C6A C7A C8A 120.5(13) . . ?
C6A C7A H7A 119.7 . . ?
C8A C7A H7A 119.7 . . ?
C9A C8A C7A 117.8(13) . . ?
C9A C8A H8A 121.1 . . ?
C7A C8A H8A 121.1 . . ?
C8A C9A C10A 119.3(12) . . ?
C8A C9A I2A 120.4(10) . . ?
C10A C9A I2A 120.3(9) . . ?
N2A C10A C9A 122.3(11) . . ?
N2A C10A H10A 118.8 . . ?
C9A C10A H10A 118.8 . . ?
N3A C11A Au1A 177.3(11) . . ?
N4A C12A Au2A 175.7(11) . 4_576 ?
N5A C13A Au2A 178.2(11) . . ?
N6A C14A Au1A 175.0(10) . 4_565 ?
N2B Fe1B N1B 174.2(3) . . ?
N3B Fe1B N1B 91.2(3) . . ?
N4B Fe1B N1B 93.2(4) . . ?
N5B Fe1B N1B 91.7(4) . . ?
N6B Fe1B N1B 86.3(4) . . ?
N3B Fe1B N2B 87.4(4) . . ?
N4B Fe1B N2B 92.4(4) . . ?
N5B Fe1B N2B 89.8(4) . . ?
N6B Fe1B N2B 88.0(4) . . ?
N4B Fe1B N3B 89.2(4) . . ?
N5B Fe1B N3B 177.0(4) . . ?
N6B Fe1B N3B 89.8(4) . . ?
N5B Fe1B N4B 90.2(4) . . ?
N4B Fe1B N6B 178.9(4) . . ?
N5B Fe1B N6B 90.9(4) . . ?
C14B Au1B C11B 178.7(5) . 4_565 ?
C14B Au1B Au2B 83.9(4) . 3_666 ?
C11B Au1B Au2B 95.1(3) 4_565 3_666 ?
C12B Au2B C13B 175.1(5) 4_575 . ?
C12B Au2B Au1B 91.2(4) 4_575 3_666 ?
C13B Au2B Au1B 93.3(3) . 3_666 ?
C1B N1B C5B 115.7(11) . . ?
C1B N1B Fe1B 124.2(9) . . ?
C5B N1B Fe1B 119.8(8) . . ?
C10B N2B C6B 117.5(10) . . ?
C10B N2B Fe1B 122.5(8) . . ?
C6B N2B Fe1B 120.0(8) . . ?
C11B N3B Fe1B 171.5(10) . . ?
C12B N4B Fe1B 175.1(10) . . ?
C13B N5B Fe1B 177.3(10) . . ?
C14B N6B Fe1B 173.3(10) . . ?
N1B C1B C2B 125.7(14) . . ?
N1B C1B H1B 117.1 . . ?
C2B C1B H1B 117.1 . . ?
C1B C2B C3B 117.4(14) . . ?
C1B C2B H2B 121.3 . . ?
C3B C2B H2B 121.3 . . ?
C4B C3B C2B 118.6(14) . . ?
C4B C3B H3B 120.7 . . ?
C2B C3B H3B 120.7 . . ?
C3B C4B C5B 119.3(13) . . ?
C3B C4B I1B 120.2(11) . . ?
C5B C4B I1B 120.5(9) . . ?
N1B C5B C4B 123.2(11) . . ?
N1B C5B H5B 118.4 . . ?
C4B C5B H5B 118.4 . . ?
N2B C6B C7B 122.7(11) . . ?
N2B C6B H6B 118.7 . . ?
C7B C6B H6B 118.7 . . ?
C8B C7B C6B 120.0(11) . . ?
C8B C7B H7B 120.0 . . ?
C6B C7B H7B 120.0 . . ?
C7B C8B C9B 117.5(12) . . ?
C7B C8B H8B 121.2 . . ?
C9B C8B H8B 121.2 . . ?
C10B C9B C8B 120.6(11) . . ?
C10B C9B I2B 119.8(9) . . ?
C8B C9B I2B 119.6(9) . . ?
N2B C10B C9B 121.7(11) . . ?
N2B C10B H10B 119.1 . . ?
C9B C10B H10B 119.1 . . ?
N3B C11B Au1B 177.6(11) . 4_566 ?
N4B C12B Au2B 177.9(11) . 4_576 ?
N5B C13B Au2B 177.8(11) . . ?
N6B C14B Au1B 178.5(12) . . ?
C15 N7 C19 120.0 . . ?
N7 C15 C16 120.0 . . ?
N7 C15 H15 120.0 . . ?
C16 C15 H15 120.0 . . ?
C15 C16 C17 120.0 . . ?
C15 C16 H16 120.0 . . ?
C17 C16 H16 120.0 . . ?
C18 C17 C16 120.0 . . ?
C18 C17 H17 120.0 . . ?
C16 C17 H17 120.0 . . ?
C19 C18 C17 120.0 . . ?
C19 C18 I3 118.1(6) . . ?
C17 C18 I3 121.9(6) . . ?
C18 C19 N7 120.0 . . ?
C18 C19 H19 120.0 . . ?
N7 C19 H19 120.0 . . ?

loop_
_geom_bond_atom_site_label_1
_geom_bond_atom_site_label_2
_geom_bond_distance
_geom_bond_site_symmetry_2
_geom_bond_publ_flag
Fe1A N1A 2.230(10) . ?
Fe1A N2A 2.241(10) . ?
Fe1A N3A 2.144(9) . ?
Fe1A N4A 2.151(9) . ?
Fe1A N5A 2.143(9) . ?
Fe1A N6A 2.148(9) . ?
Au1A C11A 1.985(11) . ?
Au2A C12A 1.962(12) 4_575 ?
Au2A C13A 1.989(11) . ?
Au1A C14A 1.986(11) 4_566 ?
Au2A Au1A 3.0429(7) 2_556 ?
Au1A Au2A 3.0430(7) 2_546 ?
I1A C4A 2.078(12) . ?
I2A C9A 2.090(12) . ?
N1A C5A 1.312(13) . ?
N1A C1A 1.334(14) . ?
N2A C10A 1.340(15) . ?
N2A C6A 1.344(14) . ?
N6A C14A 1.143(12) . ?
N3A C11A 1.139(13) . ?
N4A C12A 1.151(13) . ?
N5A C13A 1.131(12) . ?
C1A C2A 1.396(18) . ?
C1A H1A 0.9300 . ?
C2A C3A 1.385(18) . ?
C2A H2A 0.9300 . ?
C3A C4A 1.378(17) . ?
C3A H3A 0.9300 . ?
C4A C5A 1.406(15) . ?
C5A H5A 0.9300 . ?
C6A C7A 1.351(18) . ?
C6A H6A 0.9300 . ?
C7A C8A 1.360(19) . ?
C7A H7A 0.9300 . ?
C8A C9A 1.366(17) . ?
C8A H8A 0.9300 . ?
C9A C10A 1.401(16) . ?
C10A H10A 0.9300 . ?
C12A Au2A 1.962(12) 4_576 ?
C14A Au1A 1.986(11) 4_565 ?
Fe1B N1B 2.244(9) . ?
Fe1B N2B 2.228(9) . ?
Fe1B N3B 2.179(9) . ?
Fe1B N4B 2.144(10) . ?
Fe1B N5B 2.134(9) . ?
Fe1B N6B 2.152(9) . ?
Au1B C11B 1.990(12) 4_565 ?
Au2B C12B 1.963(11) 4_575 ?
Au2B C13B 2.012(12) . ?
Au1B C14B 1.967(12) . ?
Au1B Au2B 3.1446(7) 3_666 ?
Au2B Au1B 3.1446(7) 3_666 ?
I1B C4B 2.087(12) . ?
I2B C9B 2.128(11) . ?
N1B C1B 1.285(15) . ?
N1B C5B 1.329(14) . ?
N2B C10B 1.326(14) . ?
N2B C6B 1.350(13) . ?
N3B C11B 1.124(13) . ?
N4B C12B 1.146(13) . ?
N5B C13B 1.125(13) . ?
N6B C14B 1.142(13) . ?
C1B C2B 1.357(18) . ?
C1B H1B 0.9300 . ?
C2B C3B 1.389(19) . ?
C2B H2B 0.9300 . ?
C3B C4B 1.313(17) . ?
C3B H3B 0.9300 . ?
C4B C5B 1.384(16) . ?
C5B H5B 0.9300 . ?
C6B C7B 1.368(17) . ?
C6B H6B 0.9300 . ?
C7B C8B 1.354(17) . ?
C7B H7B 0.9300 . ?
C8B C9B 1.373(16) . ?
C8B H8B 0.9300 . ?
C9B C10B 1.377(15) . ?
C10B H10B 0.9300 . ?
C11B Au1B 1.990(12) 4_566 ?
C12B Au2B 1.963(11) 4_576 ?
I3 C18 2.023(8) . ?
N7 C15 1.3900 . ?
N7 C19 1.3900 . ?
C15 C16 1.3900 . ?
C15 H15 0.9300 . ?
C16 C17 1.3900 . ?
C16 H16 0.9300 . ?
C17 C18 1.3900 . ?
C17 H17 0.9300 . ?
C18 C19 1.3900 . ?
C19 H19 0.9300 . ?
